data_2210034
loop_
_publ_author_name
'Na-Bo Sun'
'Cheng-Xia Tan'
'Jian-Quan Weng'
'De-Long Shen'

_publ_section_title
;
 2,2-Dichloro-1-(4-ethoxyphenyl)cyclopropanyl
 2,3-dimethylpiperidin-1-yl ketone
;
_journal_coeditor_code XU2084
_journal_issue 8
_journal_name_full 'Acta Crystallographica Section E'
_journal_page_first o3486
_journal_page_last o3487
_journal_paper_doi 10.1107/S160053680602811X
_journal_volume 62
_journal_year 2006
_chemical_formula_iupac 'C19 H25 Cl2 N O2'
_chemical_formula_moiety 'C19 H25 Cl2 N O2'
_chemical_formula_sum 'C19 H25 Cl2 N O2'
_chemical_formula_weight 370.32
_chemical_melting_point 433.0(10)
_chemical_name_systematic
;
2,2-Dichloro-1-(4-ethoxyphenyl)cyclopropanyl 2,3-dimethylpiperidin-1-yl
ketone
;
_space_group_IT_number 9
_symmetry_cell_setting monoclinic
_symmetry_space_group_name_Hall 'C -2yc'
_symmetry_space_group_name_H-M 'C 1 c 1'
_cell_angle_alpha 90.00
_cell_angle_beta 115.078(19)
_cell_angle_gamma 90.00
_cell_formula_units_Z 4
_cell_length_a 11.662(5)
_cell_length_b 16.242(8)
_cell_length_c 11.398(5)
_cell_measurement_reflns_used 8522
_cell_measurement_temperature 298.0(10)
_cell_measurement_theta_max 27.5
_cell_measurement_theta_min 3.2
_cell_volume 1955.4(16)
_computing_cell_refinement PROCESS-AUTO
_computing_data_collection 'PROCESS-AUTO (Rigaku, 1998)'
_computing_data_reduction 'CrystalStructure (Rigaku/MSC, 2004)'
_computing_molecular_graphics 'ORTEP-3 for Windows (Farrugia, 1997)'
_computing_publication_material CrystalStructure
_computing_structure_refinement 'CRYSTALS (Watkin <i>et al.</i>,  1996)'
_computing_structure_solution 'SHELXS97 (Sheldrick, 1997)'
_diffrn_detector_area_resol_mean 10.0
_diffrn_measured_fraction_theta_full 1.00
_diffrn_measured_fraction_theta_max 1.00
_diffrn_measurement_device_type 'Rigaku R-AXIS RAPID'
_diffrn_measurement_method \w
_diffrn_radiation_type 'Mo K\a'
_diffrn_radiation_wavelength 0.71075
_diffrn_reflns_av_R_equivalents 0.024
_diffrn_reflns_limit_h_max 15
_diffrn_reflns_limit_h_min -14
_diffrn_reflns_limit_k_max 21
_diffrn_reflns_limit_k_min -21
_diffrn_reflns_limit_l_max 14
_diffrn_reflns_limit_l_min -14
_diffrn_reflns_number 9469
_diffrn_reflns_theta_full 27.5
_diffrn_reflns_theta_max 27.5
_diffrn_standards_interval_count 0
_diffrn_standards_interval_time 0
_diffrn_standards_number 0
_exptl_absorpt_coefficient_mu 0.342
_exptl_absorpt_correction_T_max 0.934
_exptl_absorpt_correction_T_min 0.888
_exptl_absorpt_correction_type multi-scan
_exptl_absorpt_process_details '(ABSCOR; Higashi, 1995)'
_exptl_crystal_colour colorless
_exptl_crystal_density_diffrn 1.258
_exptl_crystal_density_method 'not measured'
_exptl_crystal_description chunk
_exptl_crystal_F_000 784.0
_exptl_crystal_size_max 0.33
_exptl_crystal_size_mid 0.30
_exptl_crystal_size_min 0.20
_refine_diff_density_max 0.32
_refine_diff_density_min -0.37
_refine_ls_abs_structure_details 'Flack (1983), 1889 Friedel Pairs'
_refine_ls_abs_structure_Flack 0.009(4)
_refine_ls_extinction_coef 145(16)
_refine_ls_extinction_method 'Larson (1970), equation 22'
_refine_ls_goodness_of_fit_ref 1.022
_refine_ls_hydrogen_treatment constr
_refine_ls_number_parameters 219
_refine_ls_number_reflns 4133
_refine_ls_R_factor_gt 0.034
_refine_ls_shift/su_max 0.000
_refine_ls_structure_factor_coef Fsqd
_refine_ls_weighting_details 'w = 1/[0.0004Fo^2^ + 1\s(Fo^2^)]/(4Fo^2^)'
_refine_ls_weighting_scheme calc
_refine_ls_wR_factor_ref 0.085
_reflns_number_gt 3347
_reflns_number_total 4133
_reflns_threshold_expression F^2^>2\s(F^2^)
_cod_data_source_file xu2084.cif
_cod_data_source_block I
_cod_depositor_comments
;
The following automatic conversions were performed:

'_chemical_melting_point' value '432-434 K' was changed to
'433.0(10)' - the average value was taken and precision was
estimated.

Automatic conversion script
Id: cif_fix_values 1646 2011-03-28 12:23:43Z adriana 

The following automatic conversions were performed:

'_chemical_melting_point' value '432-434 K' was changed to
'433.0(10)' - the average value was taken and precision was
estimated.

Automatic conversion script
Id: cif_fix_values 1715 2011-07-08 13:25:40Z adriana 
;
_cod_original_cell_volume 1955.3(15)
_cod_original_sg_symbol_H-M 'C c'
_cod_database_code 2210034
_cod_database_fobs_code 2210034

loop_
_symmetry_equiv_pos_site_id
_symmetry_equiv_pos_as_xyz
1 +X,+Y,+Z
2 +X,-Y,1/2+Z
3 1/2+X,1/2+Y,+Z
4 1/2+X,1/2-Y,1/2+Z

loop_
_atom_site_type_symbol
_atom_site_label
_atom_site_fract_x
_atom_site_fract_y
_atom_site_fract_z
_atom_site_U_iso_or_equiv
_atom_site_adp_type
_atom_site_calc_flag
_atom_site_refinement_flags
_atom_site_occupancy
Cl Cl1 0.16170(6) 0.41375(4) 0.32210(8) 0.0761(2) Uani d . 1.00
Cl Cl2 0.16421(6) 0.41874(4) 0.06979(6) 0.0758(2) Uani d . 1.00
O O1 0.08258(12) 0.23702(11) 0.01319(16) 0.0682(4) Uani d . 1.00
O O2 0.10888(16) 0.08052(12) 0.56676(18) 0.0812(5) Uani d . 1.00
N N1 0.27535(13) 0.17874(11) 0.07917(16) 0.0496(4) Uani d . 1.00
C C1 0.23125(14) 0.27401(11) 0.22310(18) 0.0417(4) Uani d . 1.00
C C2 0.34566(17) 0.33123(11) 0.2730(2) 0.0454(5) Uani d . 1.00
C C3 0.21612(17) 0.36614(12) 0.2171(2) 0.0493(5) Uani d . 1.00
C C4 0.19111(16) 0.22899(12) 0.0953(2) 0.0471(5) Uani d . 1.00
C C5 0.40104(17) 0.15575(12) 0.1801(2) 0.0478(5) Uani d . 1.00
C C6 0.5000(2) 0.17168(13) 0.1271(2) 0.0605(6) Uani d . 1.00
C C7 0.4654(2) 0.1262(2) -0.0004(2) 0.0838(9) Uani d . 1.00
C C8 0.3332(2) 0.1458(2) -0.0964(2) 0.0871(9) Uani d . 1.00
C C9 0.2363(2) 0.13407(17) -0.0436(2) 0.0700(7) Uani d . 1.00
C C10 0.19811(16) 0.22639(11) 0.31800(18) 0.0410(4) Uani d . 1.00
C C11 0.28973(17) 0.19576(13) 0.4321(2) 0.0520(5) Uani d . 1.00
C C12 0.25725(19) 0.14796(16) 0.5127(2) 0.0619(6) Uani d . 1.00
C C13 0.1316(2) 0.13020(12) 0.4811(2) 0.0565(6) Uani d . 1.00
C C14 0.03855(18) 0.16178(13) 0.3695(2) 0.0567(6) Uani d . 1.00
C C15 0.07271(17) 0.20922(12) 0.2885(2) 0.0505(5) Uani d . 1.00
C C16 -0.0141(2) 0.04778(17) 0.5293(2) 0.0796(9) Uani d . 1.00
C C17 -0.0076(3) -0.0121(2) 0.6285(3) 0.1073(12) Uani d . 1.00
C C18 0.3989(2) 0.06890(13) 0.2284(2) 0.0656(7) Uani d . 1.00
C C19 0.6334(2) 0.15331(18) 0.2252(3) 0.0821(8) Uani d . 1.00
H H5 0.4199 0.1931 0.2535 0.057 Uiso c R 1.00
H H6 0.4966 0.2306 0.1077 0.073 Uiso c R 1.00
H H11 0.3745 0.2076 0.4547 0.062 Uiso c R 1.00
H H12 0.3201 0.1274 0.5890 0.074 Uiso c R 1.00
H H14 -0.0463 0.1514 0.3487 0.068 Uiso c R 1.00
H H15 0.0098 0.2300 0.2124 0.061 Uiso c R 1.00
H H21 0.3982 0.3360 0.2263 0.055 Uiso c R 1.00
H H22 0.3983 0.3355 0.3653 0.055 Uiso c R 1.00
H H71 0.4721 0.0674 0.0161 0.101 Uiso c R 1.00
H H72 0.5239 0.1421 -0.0365 0.101 Uiso c R 1.00
H H81 0.3117 0.1102 -0.1710 0.105 Uiso c R 1.00
H H82 0.3307 0.2028 -0.1229 0.105 Uiso c R 1.00
H H91 0.2286 0.0759 -0.0291 0.084 Uiso c R 1.00
H H92 0.1552 0.1550 -0.1054 0.084 Uiso c R 1.00
H H161 -0.0419 0.0207 0.4459 0.095 Uiso c R 1.00
H H162 -0.0728 0.0915 0.5236 0.095 Uiso c R 1.00
H H171 -0.0913 -0.0312 0.6104 0.129 Uiso c R 1.00
H H172 0.0286 0.0138 0.7121 0.129 Uiso c R 1.00
H H173 0.0442 -0.0578 0.6278 0.129 Uiso c R 1.00
H H181 0.3320 0.0642 0.2560 0.079 Uiso c R 1.00
H H182 0.4785 0.0572 0.3000 0.079 Uiso c R 1.00
H H183 0.3849 0.0304 0.1597 0.079 Uiso c R 1.00
H H191 0.6525 0.1856 0.3017 0.098 Uiso c R 1.00
H H192 0.6406 0.0959 0.2471 0.098 Uiso c R 1.00
H H193 0.6919 0.1667 0.1890 0.098 Uiso c R 1.00

loop_
_atom_site_aniso_label
_atom_site_aniso_U_11
_atom_site_aniso_U_22
_atom_site_aniso_U_33
_atom_site_aniso_U_12
_atom_site_aniso_U_13
_atom_site_aniso_U_23
Cl1 0.0991(4) 0.0538(3) 0.0995(5) 0.0197(2) 0.0654(4) 0.0008(3)
Cl2 0.0770(3) 0.0750(4) 0.0733(4) 0.0235(3) 0.0299(3) 0.0331(3)
O1 0.0336(6) 0.0980(12) 0.0572(9) 0.0115(7) 0.0038(6) -0.0132(8)
O2 0.0746(11) 0.0917(12) 0.0785(11) -0.0144(9) 0.0336(9) 0.0262(9)
N1 0.0416(8) 0.0587(10) 0.0420(9) 0.0091(7) 0.0114(7) -0.0051(7)
C1 0.0315(7) 0.0429(9) 0.0500(10) 0.0072(6) 0.0166(7) 0.0035(8)
C2 0.0392(9) 0.0411(10) 0.0529(11) 0.0033(7) 0.0166(8) 0.0022(8)
C3 0.0485(10) 0.0454(10) 0.0569(11) 0.0142(8) 0.0252(9) 0.0106(9)
C4 0.0363(9) 0.0505(11) 0.0522(12) 0.0040(7) 0.0165(9) -0.0002(8)
C5 0.0380(8) 0.0455(10) 0.0541(11) 0.0090(7) 0.0138(8) -0.0018(8)
C6 0.0529(11) 0.0543(12) 0.0824(16) 0.0099(9) 0.0365(11) 0.0016(10)
C7 0.0851(17) 0.100(2) 0.0843(18) 0.0258(15) 0.0532(15) 0.0009(15)
C8 0.1031(19) 0.107(2) 0.0574(15) 0.0320(17) 0.0403(15) -0.0032(14)
C9 0.0661(14) 0.0830(18) 0.0496(13) 0.0167(12) 0.0135(11) -0.0164(11)
C10 0.0368(8) 0.0388(9) 0.0461(10) 0.0003(7) 0.0163(8) -0.0015(7)
C11 0.0371(9) 0.0607(12) 0.0525(12) -0.0038(8) 0.0136(8) 0.0067(9)
C12 0.0519(11) 0.0745(15) 0.0508(13) -0.0036(10) 0.0136(10) 0.0125(10)
C13 0.0596(12) 0.0534(12) 0.0607(13) -0.0061(10) 0.0295(10) 0.0044(10)
C14 0.0427(10) 0.0612(13) 0.0701(15) -0.0024(9) 0.0276(10) 0.0034(10)
C15 0.0393(9) 0.0558(12) 0.0519(11) 0.0086(8) 0.0148(8) 0.0076(9)
C16 0.0731(15) 0.0769(17) 0.103(2) -0.0048(13) 0.0512(15) 0.0194(16)
C17 0.103(2) 0.098(2) 0.141(2) -0.0088(17) 0.070(2) 0.034(2)
C18 0.0659(13) 0.0529(13) 0.0722(15) 0.0062(10) 0.0237(11) 0.0040(10)
C19 0.0538(12) 0.0837(18) 0.112(2) 0.0081(12) 0.0384(13) -0.0035(16)

loop_
_atom_type_symbol
_atom_type_description
_atom_type_scat_dispersion_real
_atom_type_scat_dispersion_imag
_atom_type_scat_source
C C 0.003 0.002
;
International Tables for Crystallography
(1992, Vol. C, Tables 4.2.6.8 and 6.1.1.4)
;
H H 0.000 0.000
;
International Tables for Crystallography
(1992, Vol. C, Table 6.1.1.4)
;
O O 0.011 0.006
;
International Tables for Crystallography
(1992, Vol. C, Tables 4.2.6.8 and 6.1.1.4)
;
N N 0.006 0.003
;
International Tables for Crystallography
(1992, Vol. C, Tables 4.2.6.8 and 6.1.1.4)
;
Cl Cl 0.148 0.159
;
International Tables for Crystallography
(1992, Vol. C, Tables 4.2.6.8 and 6.1.1.4)
;

loop_
_geom_angle_atom_site_label_1
_geom_angle_atom_site_label_2
_geom_angle_atom_site_label_3
_geom_angle
C13 O2 C16 118.79(18)
C4 N1 C5 125.94(17)
C4 N1 C9 118.67(15)
C5 N1 C9 114.97(18)
C2 C1 C3 58.53(11)
C2 C1 C4 121.16(19)
C2 C1 C10 119.68(15)
C3 C1 C4 116.97(16)
C3 C1 C10 118.82(18)
C4 C1 C10 111.93(15)
C1 C2 C3 60.07(12)
Cl1 C3 Cl2 111.21(10)
Cl1 C3 C1 118.48(17)
Cl1 C3 C2 118.26(14)
Cl2 C3 C1 121.06(15)
Cl2 C3 C2 118.37(18)
C1 C3 C2 61.39(11)
O1 C4 N1 122.60(19)
O1 C4 C1 118.85(19)
N1 C4 C1 118.48(13)
N1 C5 C6 108.33(17)
N1 C5 C18 110.73(15)
C6 C5 C18 115.47(19)
C5 C6 C7 110.75(19)
C5 C6 C19 112.7(2)
C7 C6 C19 112.5(2)
C6 C7 C8 111.5(2)
C7 C8 C9 113.4(2)
N1 C9 C8 109.7(2)
C1 C10 C11 122.00(17)
C1 C10 C15 119.68(15)
C11 C10 C15 118.3(2)
C10 C11 C12 120.77(18)
C11 C12 C13 120.40(18)
O2 C13 C12 116.04(18)
O2 C13 C14 124.1(2)
C12 C13 C14 119.8(2)
C13 C14 C15 119.2(2)
C10 C15 C14 121.56(16)
O2 C16 C17 107.6(2)
C1 C2 H21 120.0
C1 C2 H22 120.0
C3 C2 H21 120.0
C3 C2 H22 120.0
H21 C2 H22 109.5
N1 C5 H5 107.3
C6 C5 H5 107.3
C18 C5 H5 107.3
C5 C6 H6 106.8
C7 C6 H6 106.8
C19 C6 H6 106.8
C6 C7 H71 109.0
C6 C7 H72 109.0
C8 C7 H71 109.0
C8 C7 H72 109.0
H71 C7 H72 109.5
C7 C8 H81 108.5
C7 C8 H82 108.5
C9 C8 H81 108.5
C9 C8 H82 108.5
H81 C8 H82 109.5
N1 C9 H91 109.4
N1 C9 H92 109.4
C8 C9 H91 109.4
C8 C9 H92 109.4
H91 C9 H92 109.5
C10 C11 H11 119.6
C12 C11 H11 119.6
C11 C12 H12 119.8
C13 C12 H12 119.8
C13 C14 H14 120.4
C15 C14 H14 120.4
C10 C15 H15 119.2
C14 C15 H15 119.2
O2 C16 H161 110.0
O2 C16 H162 110.0
C17 C16 H161 110.0
C17 C16 H162 110.0
H161 C16 H162 109.5
C16 C17 H171 109.5
C16 C17 H172 109.5
C16 C17 H173 109.5
H171 C17 H172 109.5
H171 C17 H173 109.5
H172 C17 H173 109.5
C5 C18 H181 109.5
C5 C18 H182 109.5
C5 C18 H183 109.5
H181 C18 H182 109.5
H181 C18 H183 109.5
H182 C18 H183 109.5
C6 C19 H191 109.5
C6 C19 H192 109.5
C6 C19 H193 109.5
H191 C19 H192 109.5
H191 C19 H193 109.5
H192 C19 H193 109.5

loop_
_geom_bond_atom_site_label_1
_geom_bond_atom_site_label_2
_geom_bond_distance
Cl1 C3 1.754(2)
Cl2 C3 1.748(2)
O1 C4 1.2208(19)
O2 C13 1.377(3)
O2 C16 1.415(3)
N1 C4 1.348(2)
N1 C5 1.477(2)
N1 C9 1.467(3)
C1 C2 1.524(2)
C1 C3 1.505(2)
C1 C4 1.516(2)
C1 C10 1.507(3)
C2 C3 1.481(2)
C5 C6 1.534(3)
C5 C18 1.518(3)
C6 C7 1.525(4)
C6 C19 1.512(2)
C7 C8 1.498(3)
C8 C9 1.501(4)
C10 C11 1.379(2)
C10 C15 1.383(2)
C11 C12 1.373(3)
C12 C13 1.383(3)
C13 C14 1.374(2)
C14 C15 1.385(3)
C16 C17 1.468(5)
C2 H21 0.970
C2 H22 0.970
C5 H5 0.980
C6 H6 0.980
C7 H71 0.970
C7 H72 0.970
C8 H81 0.970
C8 H82 0.970
C9 H91 0.970
C9 H92 0.970
C11 H11 0.930
C12 H12 0.930
C14 H14 0.930
C15 H15 0.930
C16 H161 0.970
C16 H162 0.970
C17 H171 0.960
C17 H172 0.960
C17 H173 0.960
C18 H181 0.960
C18 H182 0.960
C18 H183 0.960
C19 H191 0.960
C19 H192 0.960
C19 H193 0.960

loop_
_geom_hbond_atom_site_label_D
_geom_hbond_atom_site_label_H
_geom_hbond_atom_site_label_A
_geom_hbond_site_symmetry_A
_geom_hbond_distance_DH
_geom_hbond_distance_HA
_geom_hbond_distance_DA
_geom_hbond_angle_DHA
_geom_hbond_publ_flag
C11 H11 O1 4_555 0.93 2.40 3.322(3) 170 y

loop_
_geom_torsion_atom_site_label_1
_geom_torsion_atom_site_label_2
_geom_torsion_atom_site_label_3
_geom_torsion_atom_site_label_4
_geom_torsion
C13 O2 C16 C17 171.5(2)
C16 O2 C13 C12 -168.6(2)
C16 O2 C13 C14 11.4(3)
C4 N1 C5 C6 -128.6(2)
C4 N1 C5 C18 103.8(2)
C5 N1 C4 O1 -170.1(2)
C5 N1 C4 C1 6.9(3)
C4 N1 C9 C8 130.1(2)
C9 N1 C4 O1 2.1(3)
C9 N1 C4 C1 179.1(2)
C5 N1 C9 C8 -56.9(2)
C9 N1 C5 C6 59.0(2)
C9 N1 C5 C18 -68.6(2)
C2 C1 C3 Cl1 -108.52(16)
C2 C1 C3 Cl2 107.7(2)
C2 C1 C4 O1 -125.0(2)
C2 C1 C4 N1 57.9(2)
C4 C1 C2 C3 104.55(19)
C2 C1 C10 C11 -35.5(2)
C2 C1 C10 C15 147.49(18)
C10 C1 C2 C3 -107.6(2)
C3 C1 C4 O1 -57.2(2)
C3 C1 C4 N1 125.7(2)
C4 C1 C3 Cl1 139.81(15)
C4 C1 C3 Cl2 -4.0(2)
C4 C1 C3 C2 -111.7(2)
C3 C1 C10 C11 -103.6(2)
C3 C1 C10 C15 79.3(2)
C10 C1 C3 Cl1 0.50(18)
C10 C1 C3 Cl2 -143.32(14)
C10 C1 C3 C2 109.02(17)
C4 C1 C10 C11 115.16(19)
C4 C1 C10 C15 -61.9(2)
C10 C1 C4 O1 84.8(2)
C10 C1 C4 N1 -92.3(2)
C1 C2 C3 Cl1 108.87(18)
C1 C2 C3 Cl2 -111.92(17)
N1 C5 C6 C7 -55.3(2)
N1 C5 C6 C19 177.69(19)
C18 C5 C6 C7 69.5(2)
C18 C5 C6 C19 -57.5(2)
C5 C6 C7 C8 53.3(3)
C19 C6 C7 C8 -179.6(2)
C6 C7 C8 C9 -51.9(3)
C7 C8 C9 N1 52.0(3)
C1 C10 C11 C12 -175.6(2)
C1 C10 C15 C14 176.4(2)
C11 C10 C15 C14 -0.8(3)
C15 C10 C11 C12 1.4(3)
C10 C11 C12 C13 -0.5(3)
C11 C12 C13 O2 178.8(2)
C11 C12 C13 C14 -1.2(3)
O2 C13 C14 C15 -178.2(2)
C12 C13 C14 C15 1.8(3)
C13 C14 C15 C10 -0.8(3)
